data_1510486
loop_
_publ_author_name
'Alasafi, K.M.'
'Schubert, K.'

_publ_section_title
;
 Kristallstrukturen von Au3 Cd5 und Au5 Cd8.h
;
_journal_name_full 'Journal of the Less-Common Metals'
_journal_page_first P23
_journal_page_last P28
_journal_paper_doi 10.1016/0022-5088(79)90164-4
_journal_volume 65
_journal_year 1979
_chemical_formula_sum 'Au3 Cd5'
_space_group_IT_number 140
_symmetry_space_group_name_Hall '-I 4 2c'
_symmetry_space_group_name_H-M 'I 4/m c m'
_cell_angle_alpha 90
_cell_angle_beta 90
_cell_angle_gamma 90
_cell_formula_units_Z 4
_cell_length_a 10.728
_cell_length_b 10.728
_cell_length_c 5.352
_cell_volume 615.962
_citation_journal_id_ASTM JCOMAH
_cod_data_source_file gold_583.cif
_cod_data_source_block Au3Cd5
_cod_original_cell_volume 615.9616
_cod_database_code 1510486

loop_
_symmetry_equiv_pos_as_xyz
x,y,z
-y,x,z
-x,-y,z
y,-x,z
x,-y,-z+1/2
y,x,-z+1/2
-x,y,-z+1/2
-y,-x,-z+1/2
-x,-y,-z
y,-x,-z
x,y,-z
-y,x,-z
-x,y,z-1/2
-y,-x,z-1/2
x,-y,z-1/2
y,x,z-1/2
x+1/2,y+1/2,z+1/2
-y+1/2,x+1/2,z+1/2
-x+1/2,-y+1/2,z+1/2
y+1/2,-x+1/2,z+1/2
x+1/2,-y+1/2,-z+1
y+1/2,x+1/2,-z+1
-x+1/2,y+1/2,-z+1
-y+1/2,-x+1/2,-z+1
-x+1/2,-y+1/2,-z+1/2
y+1/2,-x+1/2,-z+1/2
x+1/2,y+1/2,-z+1/2
-y+1/2,x+1/2,-z+1/2
-x+1/2,y+1/2,z
-y+1/2,-x+1/2,z
x+1/2,-y+1/2,z
y+1/2,x+1/2,z

loop_
_atom_site_label
_atom_site_type_symbol
_atom_site_fract_x
_atom_site_fract_y
_atom_site_fract_z
_atom_site_occupancy
_atom_site_U_iso_or_equiv
Au2 Au 0.167 0.667 0 1 0.0
Au1 Au 0 0 0.25 1 0.0
Cd2 Cd 0.0783 0.2249 0 1 0.0
Cd1 Cd 0 0.5 0.25 1 0.0
